data_7718248
loop_
_publ_author_name
'Nicasio, Antonio I.'
'Somerville, Rosie J.'
'Sahag&#xfa;n, Pablo'
'Soto, Enrique'
'L&#xf3;pez-Serrano, Joaqu&#xed;n'
'Campos, Jes&#xfa;s'

_publ_section_title
;
 Carbon-carbon bond formation and cleavage at redox active
 bis(pyridylimino)isoindole (BPI) germylene compounds.
;
_journal_issue 7
_journal_name_full 'Dalton transactions (Cambridge, England : 2003)'
_journal_page_first 3039
_journal_page_last 3046
_journal_paper_doi 10.1039/d4dt03489a
_journal_volume 54
_journal_year 2025
_chemical_formula_sum 'C48 H48 Ge2 N10 O'
_chemical_formula_weight 926.14
_space_group_crystal_system monoclinic
_space_group_IT_number 13
_space_group_name_Hall '-P 2yac'
_space_group_name_H-M_alt 'P 1 2/n 1'
_atom_sites_solution_hydrogens geom
_audit_creation_method SHELXL-2014/7
_audit_update_record
;
2024-11-15 deposited with the CCDC.	2025-01-03 downloaded from the CCDC.
;
_cell_angle_alpha 90
_cell_angle_beta 95.1690(10)
_cell_angle_gamma 90
_cell_formula_units_Z 2
_cell_length_a 13.3849(5)
_cell_length_b 8.7408(3)
_cell_length_c 18.0043(6)
_cell_measurement_reflns_used 9803
_cell_measurement_temperature 193(2)
_cell_measurement_theta_max 29.15
_cell_measurement_theta_min 2.59
_cell_volume 2097.84(13)
_computing_cell_refinement 'Bruker APEX3'
_computing_data_collection 'Bruker APEX3'
_computing_data_reduction 'Bruker APEX3'
_computing_structure_refinement 'SHELXL-2014/7 (Sheldrick, 2014)'
_computing_structure_solution 'SHELXT 2014/5 (Sheldrick, 2014)'
_diffrn_ambient_temperature 193(2)
_diffrn_measured_fraction_theta_full 0.999
_diffrn_measured_fraction_theta_max 0.999
_diffrn_measurement_device_type 'Bruker D8Quest'
_diffrn_measurement_method '\f and \w scans'
_diffrn_radiation_type MoK\a
_diffrn_radiation_wavelength 0.71073
_diffrn_reflns_av_R_equivalents 0.0490
_diffrn_reflns_av_unetI/netI 0.0286
_diffrn_reflns_Laue_measured_fraction_full 0.999
_diffrn_reflns_Laue_measured_fraction_max 0.999
_diffrn_reflns_limit_h_max 18
_diffrn_reflns_limit_h_min -17
_diffrn_reflns_limit_k_max 11
_diffrn_reflns_limit_k_min -11
_diffrn_reflns_limit_l_max 24
_diffrn_reflns_limit_l_min -24
_diffrn_reflns_number 53015
_diffrn_reflns_point_group_measured_fraction_full 0.999
_diffrn_reflns_point_group_measured_fraction_max 0.999
_diffrn_reflns_theta_full 25.242
_diffrn_reflns_theta_max 29.135
_diffrn_reflns_theta_min 2.272
_diffrn_source 'IuS 3.0 Microfocus Source'
_exptl_absorpt_coefficient_mu 1.484
_exptl_absorpt_correction_T_max 0.7458
_exptl_absorpt_correction_T_min 0.6219
_exptl_absorpt_correction_type multi-scan
_exptl_absorpt_process_details ' Apex3 v2016.9-0 (Bruker, 2016)'
_exptl_crystal_colour yellow
_exptl_crystal_density_diffrn 1.466
_exptl_crystal_description block
_exptl_crystal_F_000 956
_exptl_crystal_size_max 0.24
_exptl_crystal_size_mid 0.23
_exptl_crystal_size_min 0.18
_refine_diff_density_max 0.840
_refine_diff_density_min -0.439
_refine_diff_density_rms 0.069
_refine_ls_extinction_method none
_refine_ls_goodness_of_fit_ref 1.036
_refine_ls_hydrogen_treatment constr
_refine_ls_matrix_type full
_refine_ls_number_parameters 278
_refine_ls_number_reflns 5647
_refine_ls_number_restraints 0
_refine_ls_restrained_S_all 1.036
_refine_ls_R_factor_all 0.0558
_refine_ls_R_factor_gt 0.0408
_refine_ls_shift/su_max 0.002
_refine_ls_shift/su_mean 0.000
_refine_ls_structure_factor_coef Fsqd
_refine_ls_weighting_details 'w=1/[\s^2^(Fo^2^)+(0.0487P)^2^+2.3204P] where P=(Fo^2^+2Fc^2^)/3'
_refine_ls_weighting_scheme calc
_refine_ls_wR_factor_gt 0.0995
_refine_ls_wR_factor_ref 0.1092
_reflns_Friedel_coverage 0.000
_reflns_number_gt 4589
_reflns_number_total 5647
_reflns_threshold_expression 'I > 2\s(I)'
_cod_data_source_file d4dt03489a3.cif
_cod_data_source_block jcm12123a
_cod_original_sg_symbol_H-M 'P 2/n'
_cod_database_code 7718248
_shelx_shelxl_version_number 2014/7
_shelx_space_group_comment
;
The symmetry employed for this shelxl refinement is uniquely defined
by the following loop, which should always be used as a source of
symmetry information in preference to the above space-group names.
They are only intended as comments.
;

loop_
_space_group_symop_operation_xyz
'x, y, z'
'-x+1/2, y, -z+1/2'
'-x, -y, -z'
'x-1/2, -y, z-1/2'

loop_
_atom_site_label
_atom_site_type_symbol
_atom_site_fract_x
_atom_site_fract_y
_atom_site_fract_z
_atom_site_U_iso_or_equiv
_atom_site_adp_type
_atom_site_occupancy
_atom_site_site_symmetry_order
_atom_site_calc_flag
_atom_site_refinement_flags_posn
_atom_site_refinement_flags_adp
_atom_site_refinement_flags_occupancy
_atom_site_disorder_assembly
_atom_site_disorder_group
Ge1 Ge 0.70989(2) 0.57691(3) 0.64139(2) 0.02822(9) Uani 1 1 d . . . . .
C1 C 0.6780(2) 0.5789(3) 0.47182(16) 0.0417(6) Uani 1 1 d . . . . .
C2 C 0.6385(2) 0.5445(4) 0.40086(16) 0.0474(7) Uani 1 1 d . . . . .
H2 H 0.6482 0.6125 0.3610 0.057 Uiso 1 1 calc R U . . .
C3 C 0.5846(3) 0.4111(4) 0.38724(17) 0.0540(8) Uani 1 1 d . . . . .
H3 H 0.5580 0.3856 0.3381 0.065 Uiso 1 1 calc R U . . .
C4 C 0.5704(2) 0.3171(4) 0.44536(17) 0.0495(7) Uani 1 1 d . . . . .
H4 H 0.5337 0.2249 0.4365 0.059 Uiso 1 1 calc R U . . .
C5 C 0.60888(18) 0.3533(3) 0.51827(14) 0.0356(5) Uani 1 1 d . . . . .
C6 C 0.61204(17) 0.2698(3) 0.64242(14) 0.0310(5) Uani 1 1 d . . . . .
C7 C 0.60622(18) 0.1451(3) 0.69701(15) 0.0334(5) Uani 1 1 d . . . . .
C8 C 0.5704(2) -0.0035(3) 0.68842(18) 0.0441(7) Uani 1 1 d . . . . .
H8 H 0.5405 -0.0389 0.6417 0.053 Uiso 1 1 calc R U . . .
C9 C 0.5798(2) -0.0981(3) 0.7502(2) 0.0509(8) Uani 1 1 d . . . . .
H9 H 0.5556 -0.2002 0.7459 0.061 Uiso 1 1 calc R U . . .
C10 C 0.6239(2) -0.0469(3) 0.8183(2) 0.0466(7) Uani 1 1 d . . . . .
H10 H 0.6294 -0.1142 0.8599 0.056 Uiso 1 1 calc R U . . .
C11 C 0.6602(2) 0.1022(3) 0.82654(17) 0.0386(6) Uani 1 1 d . . . . .
H11 H 0.6904 0.1377 0.8731 0.046 Uiso 1 1 calc R U . . .
C12 C 0.65089(17) 0.1962(3) 0.76495(14) 0.0312(5) Uani 1 1 d . . . . .
C13 C 0.68983(16) 0.3566(3) 0.75406(13) 0.0260(4) Uani 1 1 d . . . . .
C14 C 0.57731(18) 0.4986(3) 0.83014(13) 0.0284(5) Uani 1 1 d . . . . .
C15 C 0.48874(19) 0.4355(3) 0.79501(15) 0.0345(5) Uani 1 1 d . . . . .
H15 H 0.4912 0.3672 0.7542 0.041 Uiso 1 1 calc R U . . .
C16 C 0.3987(2) 0.4742(3) 0.82065(18) 0.0431(6) Uani 1 1 d . . . . .
H16 H 0.3383 0.4306 0.7983 0.052 Uiso 1 1 calc R U . . .
C17 C 0.3955(2) 0.5764(4) 0.87894(19) 0.0482(7) Uani 1 1 d . . . . .
H17 H 0.3333 0.6063 0.8961 0.058 Uiso 1 1 calc R U . . .
C18 C 0.4852(2) 0.6340(3) 0.91168(17) 0.0421(6) Uani 1 1 d . . . . .
C19 C 0.7381(2) 0.7238(4) 0.48432(18) 0.0525(8) Uani 1 1 d . . . . .
H19A H 0.7854 0.7113 0.5295 0.063 Uiso 1 1 calc R U . . .
H19B H 0.7784 0.7398 0.4415 0.063 Uiso 1 1 calc R U . . .
C20 C 0.6751(3) 0.8629(5) 0.4935(3) 0.0721(11) Uani 1 1 d . . . . .
H20A H 0.6281 0.8764 0.4491 0.108 Uiso 1 1 calc R U . . .
H20B H 0.7185 0.9531 0.5002 0.108 Uiso 1 1 calc R U . . .
H20C H 0.6375 0.8504 0.5374 0.108 Uiso 1 1 calc R U . . .
C21 C 0.4873(3) 0.7430(4) 0.9771(2) 0.0625(9) Uani 1 1 d . . . . .
H21A H 0.4945 0.6821 1.0237 0.075 Uiso 1 1 calc R U . . .
H21B H 0.5477 0.8083 0.9767 0.075 Uiso 1 1 calc R U . . .
C22 C 0.4007(4) 0.8414(8) 0.9793(4) 0.148(3) Uani 1 1 d . . . . .
H22A H 0.3905 0.8991 0.9326 0.222 Uiso 1 1 calc R U . . .
H22B H 0.4118 0.9128 1.0213 0.222 Uiso 1 1 calc R U . . .
H22C H 0.3412 0.7790 0.9856 0.222 Uiso 1 1 calc R U . . .
C23 C 0.1976(3) -0.0776(5) 0.7576(4) 0.1029(19) Uani 1 1 d . . . . .
H23A H 0.1903 -0.1031 0.8104 0.124 Uiso 1 1 calc R U . . .
H23B H 0.1583 -0.1516 0.7251 0.124 Uiso 1 1 calc R U . . .
O1 O 0.2500 0.1755(4) 0.7500 0.1011(17) Uani 1 2 d S T P . .
N1 N 0.66374(15) 0.4840(3) 0.53087(12) 0.0342(5) Uani 1 1 d . . . . .
N2 N 0.58949(16) 0.2478(3) 0.57114(13) 0.0375(5) Uani 1 1 d . . . . .
N3 N 0.64501(14) 0.3977(2) 0.67907(11) 0.0275(4) Uani 1 1 d . . . . .
N4 N 0.67284(14) 0.4677(2) 0.81115(11) 0.0277(4) Uani 1 1 d . . . . .
N5 N 0.57442(16) 0.5966(2) 0.88769(12) 0.0344(5) Uani 1 1 d . . . . .
C24 C 0.1648(3) 0.0839(5) 0.7401(4) 0.114(2) Uani 1 1 d . . . . .
H24A H 0.1343 0.0913 0.6881 0.137 Uiso 1 1 calc R U . . .
H24B H 0.1146 0.1169 0.7739 0.137 Uiso 1 1 calc R U . . .

loop_
_atom_site_aniso_label
_atom_site_aniso_U_11
_atom_site_aniso_U_22
_atom_site_aniso_U_33
_atom_site_aniso_U_23
_atom_site_aniso_U_13
_atom_site_aniso_U_12
Ge1 0.03126(14) 0.02327(13) 0.02913(14) -0.00094(10) -0.00284(9) 0.00267(9)
C1 0.0354(13) 0.0499(16) 0.0389(14) 0.0025(12) -0.0017(11) 0.0074(12)
C2 0.0450(15) 0.065(2) 0.0316(13) 0.0010(13) -0.0019(12) 0.0121(14)
C3 0.0554(18) 0.073(2) 0.0323(14) -0.0144(15) -0.0060(13) 0.0076(16)
C4 0.0487(16) 0.0576(19) 0.0404(15) -0.0176(14) -0.0059(12) -0.0032(14)
C5 0.0288(12) 0.0421(14) 0.0349(13) -0.0101(11) -0.0023(10) 0.0059(10)
C6 0.0254(10) 0.0287(11) 0.0387(13) -0.0089(10) 0.0012(9) -0.0012(9)
C7 0.0280(11) 0.0264(11) 0.0463(14) -0.0074(10) 0.0068(10) -0.0028(9)
C8 0.0391(14) 0.0320(14) 0.0619(19) -0.0146(13) 0.0074(13) -0.0077(11)
C9 0.0442(16) 0.0261(13) 0.084(2) -0.0049(14) 0.0135(15) -0.0063(11)
C10 0.0421(15) 0.0285(13) 0.070(2) 0.0106(13) 0.0095(14) -0.0038(11)
C11 0.0358(13) 0.0305(13) 0.0495(16) 0.0049(11) 0.0045(11) -0.0032(10)
C12 0.0272(11) 0.0244(11) 0.0425(13) -0.0012(10) 0.0050(9) -0.0013(9)
C13 0.0260(10) 0.0226(10) 0.0294(11) -0.0011(8) 0.0017(8) -0.0007(8)
C14 0.0313(11) 0.0239(11) 0.0300(11) 0.0019(9) 0.0028(9) 0.0012(9)
C15 0.0308(12) 0.0342(12) 0.0382(13) -0.0042(10) 0.0018(10) -0.0005(10)
C16 0.0281(12) 0.0444(15) 0.0567(18) -0.0071(13) 0.0030(12) -0.0021(11)
C17 0.0339(14) 0.0493(17) 0.0633(19) -0.0106(15) 0.0146(13) 0.0030(12)
C18 0.0435(15) 0.0353(13) 0.0492(16) -0.0077(12) 0.0132(12) 0.0024(12)
C19 0.0547(18) 0.061(2) 0.0407(16) 0.0110(14) -0.0020(13) -0.0063(15)
C20 0.071(2) 0.057(2) 0.086(3) 0.006(2) -0.004(2) -0.0045(19)
C21 0.066(2) 0.058(2) 0.066(2) -0.0257(17) 0.0146(17) -0.0015(17)
C22 0.091(4) 0.174(6) 0.179(6) -0.134(6) 0.015(4) 0.025(4)
C23 0.068(3) 0.050(2) 0.192(6) -0.004(3) 0.019(3) -0.0067(19)
O1 0.051(2) 0.044(2) 0.206(6) 0.000 -0.002(3) 0.000
N1 0.0311(10) 0.0394(12) 0.0312(11) -0.0035(9) -0.0025(8) 0.0044(9)
N2 0.0356(11) 0.0372(11) 0.0389(12) -0.0131(9) -0.0012(9) -0.0020(9)
N3 0.0268(9) 0.0246(9) 0.0302(10) -0.0035(7) -0.0026(8) 0.0003(7)
N4 0.0274(9) 0.0252(9) 0.0301(10) -0.0031(8) 0.0005(8) -0.0007(7)
N5 0.0374(11) 0.0290(10) 0.0371(11) -0.0042(8) 0.0055(9) -0.0012(8)
C24 0.052(2) 0.054(2) 0.235(8) -0.009(3) 0.000(3) -0.0008(19)

loop_
_atom_type_symbol
_atom_type_description
_atom_type_scat_dispersion_real
_atom_type_scat_dispersion_imag
_atom_type_scat_source
C C 0.0033 0.0016 'International Tables Vol C Tables 4.2.6.8 and 6.1.1.4'
H H 0.0000 0.0000 'International Tables Vol C Tables 4.2.6.8 and 6.1.1.4'
N N 0.0061 0.0033 'International Tables Vol C Tables 4.2.6.8 and 6.1.1.4'
Ge Ge 0.1547 1.8001 'International Tables Vol C Tables 4.2.6.8 and 6.1.1.4'
O O 0.0106 0.0060 'International Tables Vol C Tables 4.2.6.8 and 6.1.1.4'

loop_
_geom_angle_atom_site_label_1
_geom_angle_atom_site_label_2
_geom_angle_atom_site_label_3
_geom_angle
_geom_angle_site_symmetry_1
_geom_angle_site_symmetry_3
_geom_angle_publ_flag
N3 Ge1 N4 79.70(8) . 2_656 ?
N3 Ge1 N1 85.39(8) . . ?
N4 Ge1 N1 111.36(8) 2_656 . ?
C2 C1 N1 121.3(3) . . ?
C2 C1 C19 118.7(3) . . ?
N1 C1 C19 120.1(2) . . ?
C1 C2 C3 120.1(3) . . ?
C4 C3 C2 118.8(3) . . ?
C3 C4 C5 121.3(3) . . ?
N1 C5 N2 125.6(2) . . ?
N1 C5 C4 119.4(3) . . ?
N2 C5 C4 115.0(3) . . ?
N2 C6 N3 129.7(2) . . ?
N2 C6 C7 121.6(2) . . ?
N3 C6 C7 108.7(2) . . ?
C12 C7 C8 121.1(3) . . ?
C12 C7 C6 107.8(2) . . ?
C8 C7 C6 131.0(3) . . ?
C9 C8 C7 117.7(3) . . ?
C8 C9 C10 121.2(3) . . ?
C9 C10 C11 120.8(3) . . ?
C12 C11 C10 117.8(3) . . ?
C11 C12 C7 121.3(2) . . ?
C11 C12 C13 130.5(2) . . ?
C7 C12 C13 108.1(2) . . ?
N4 C13 N3 114.26(18) . . ?
N4 C13 C12 116.8(2) . . ?
N3 C13 C12 103.17(18) . . ?
N4 C13 C13 106.47(17) . 2_656 ?
N3 C13 C13 104.0(2) . 2_656 ?
C12 C13 C13 111.45(12) . 2_656 ?
N5 C14 N4 114.0(2) . . ?
N5 C14 C15 120.9(2) . . ?
N4 C14 C15 125.1(2) . . ?
C16 C15 C14 118.9(2) . . ?
C15 C16 C17 120.2(3) . . ?
C16 C17 C18 118.2(3) . . ?
N5 C18 C17 122.4(3) . . ?
N5 C18 C21 116.6(3) . . ?
C17 C18 C21 121.0(3) . . ?
C20 C19 C1 113.6(3) . . ?
C22 C21 C18 115.9(4) . . ?
C23 C23 C24 103.2(3) 2_556 . ?
C24 O1 C24 109.7(5) 2_556 . ?
C5 N1 C1 119.1(2) . . ?
C5 N1 Ge1 124.45(17) . . ?
C1 N1 Ge1 115.58(18) . . ?
C6 N2 C5 122.9(2) . . ?
C6 N3 C13 109.54(19) . . ?
C6 N3 Ge1 129.26(17) . . ?
C13 N3 Ge1 111.03(14) . . ?
C14 N4 C13 121.06(19) . . ?
C14 N4 Ge1 121.26(16) . 2_656 ?
C13 N4 Ge1 117.66(14) . 2_656 ?
C18 N5 C14 119.3(2) . . ?
O1 C24 C23 107.1(4) . . ?

loop_
_geom_bond_atom_site_label_1
_geom_bond_atom_site_label_2
_geom_bond_distance
_geom_bond_site_symmetry_2
_geom_bond_publ_flag
Ge1 N3 1.943(2) . ?
Ge1 N4 1.9656(19) 2_656 ?
Ge1 N1 2.186(2) . ?
C1 C2 1.371(4) . ?
C1 N1 1.376(4) . ?
C1 C19 1.507(4) . ?
C2 C3 1.381(5) . ?
C3 C4 1.357(5) . ?
C4 C5 1.402(4) . ?
C5 N1 1.366(3) . ?
C5 N2 1.367(4) . ?
C6 N2 1.306(3) . ?
C6 N3 1.351(3) . ?
C6 C7 1.475(4) . ?
C7 C12 1.386(4) . ?
C7 C8 1.388(3) . ?
C8 C9 1.383(5) . ?
C9 C10 1.387(5) . ?
C10 C11 1.394(4) . ?
C11 C12 1.377(4) . ?
C12 C13 1.515(3) . ?
C13 N4 1.447(3) . ?
C13 N3 1.472(3) . ?
C13 C13 1.630(4) 2_656 ?
C14 N5 1.347(3) . ?
C14 N4 1.380(3) . ?
C14 C15 1.405(3) . ?
C15 C16 1.371(4) . ?
C16 C17 1.382(4) . ?
C17 C18 1.384(4) . ?
C18 N5 1.346(3) . ?
C18 C21 1.514(4) . ?
C19 C20 1.497(5) . ?
C21 C22 1.447(6) . ?
C23 C23 1.453(9) 2_556 ?
C23 C24 1.503(6) . ?
O1 C24 1.391(5) 2_556 ?
O1 C24 1.391(5) . ?
N4 Ge1 1.9656(19) 2_656 ?
